data_1511245
loop_
_publ_author_name
'Oehlinger, G.'
'Sendlinger, B.'
'Muensterkoetter, M.'
'Polborn, K.'
'Evers, J.'

_publ_section_title
;
 Natriumdinitridoborat mit dem linear gebauten, symmetrischen (BN2)(3-)
 -Anion
;
_journal_name_full 'Journal of the Less-Common Metals'
_journal_page_first 17
_journal_page_last 22
_journal_volume 162
_journal_year 1990
_chemical_formula_sum 'B N2 Na3'
_chemical_name_systematic 'Na3 (B N2)'
_space_group_IT_number 14
_symmetry_space_group_name_Hall '-P 2ybc'
_symmetry_space_group_name_H-M 'P 1 21/c 1'
_cell_angle_alpha 90
_cell_angle_beta 111.32
_cell_angle_gamma 90
_cell_formula_units_Z 4
_cell_length_a 5.717
_cell_length_b 7.931
_cell_length_c 7.883
_cell_volume 332.966
_citation_journal_id_ASTM JCOMAH
_cod_data_source_file boron0-1_365.cif
_cod_data_source_block B1N2Na3
_cod_original_cell_volume 332.9665
_cod_original_formula_sum 'B1 N2 Na3'
_cod_database_code 1511245

loop_
_symmetry_equiv_pos_as_xyz
x,y,z
-x,y+1/2,-z+1/2
-x,-y,-z
x,-y-1/2,z-1/2

loop_
_atom_site_label
_atom_site_type_symbol
_atom_site_fract_x
_atom_site_fract_y
_atom_site_fract_z
_atom_site_occupancy
_atom_site_U_iso_or_equiv
N2 N-3 0.012 0.2206 0.1303 1 0.0
N1 N-3 0.4158 0.4237 0.2241 1 0.0
B1 B+3 0.2133 0.3226 0.176 1 0.0
Na1 Na+1 0.2511 0.4687 0.4921 1 0.0
Na3 Na+1 0.7424 0.208 0.3131 1 0.0
Na2 Na+1 0.2413 0.0218 0.3778 1 0.0
